data_4348365
loop_
_publ_author_name
'Cong, Rihong'
'Wang, Ying'
'Kang, Lei'
'Zhou, Zhengyang'
'Lin, Zheshuai'
'Yang, Tao'

_publ_section_title
;
 An outstanding second-harmonic generation material BiB2O4F: exploiting
 the electron-withdrawing ability of fluorine
;
_journal_issue 2
_journal_name_full 'Inorganic Chemistry Frontiers'
_journal_page_first 170
_journal_paper_doi 10.1039/C4QI00192C
_journal_volume 2
_journal_year 2015
_chemical_formula_moiety 'B6 Bi3 H3 O15'
_chemical_formula_sum 'C0 H3 B6 Bi3 O15'
_chemical_formula_weight 934.82
_space_group_crystal_system trigonal
_space_group_IT_number 144
_space_group_name_Hall 'P 31'
_space_group_name_H-M_alt 'P 31'
_atom_sites_solution_hydrogens difmap
_audit_creation_date 2014-10-15
_audit_creation_method
;
Olex2 1.2
(compiled 2014.09.19 svn.r3010 for OlexSys, GUI svn.r4874)
;
_audit_update_record
;
2014-10-17 deposited with the CCDC.
2014-12-26 downloaded from the CCDC.
;
_cell_angle_alpha 90
_cell_angle_beta 90
_cell_angle_gamma 120
_cell_formula_units_Z 1
_cell_length_a 6.62214(10)
_cell_length_b 6.62214(10)
_cell_length_c 6.65264(10)
_cell_measurement_temperature 293(2)
_cell_volume 252.651(7)
_computing_molecular_graphics 'Olex2 (Dolomanov et al., 2009)'
_computing_publication_material 'Olex2 (Dolomanov et al., 2009)'
_computing_structure_refinement 'ShelXL (Sheldrick, 2008)'
_diffrn_ambient_temperature 293(2)
_diffrn_measured_fraction_theta_full 0.997
_diffrn_measured_fraction_theta_max 0.860
_diffrn_radiation_type MoK\a
_diffrn_radiation_wavelength 0.71073
_diffrn_reflns_av_R_equivalents 0.0276
_diffrn_reflns_av_unetI/netI 0.0770
_diffrn_reflns_Laue_measured_fraction_full 0.997
_diffrn_reflns_Laue_measured_fraction_max 0.860
_diffrn_reflns_limit_h_max 8
_diffrn_reflns_limit_h_min -2
_diffrn_reflns_limit_k_max 4
_diffrn_reflns_limit_k_min -8
_diffrn_reflns_limit_l_max 9
_diffrn_reflns_limit_l_min -4
_diffrn_reflns_number 546
_diffrn_reflns_point_group_measured_fraction_full 0.604
_diffrn_reflns_point_group_measured_fraction_max 0.505
_diffrn_reflns_theta_full 25.242
_diffrn_reflns_theta_max 28.995
_diffrn_reflns_theta_min 3.553
_exptl_absorpt_coefficient_mu 52.218
_exptl_crystal_density_diffrn 6.144
_exptl_crystal_description Plate
_exptl_crystal_F_000 402
_refine_diff_density_max 3.151
_refine_diff_density_min -3.026
_refine_diff_density_rms 0.719
_refine_ls_abs_structure_details
;
 Flack x determined using 64 quotients [(I+)-(I-)]/[(I+)+(I-)]
 (Parsons and Flack (2004), Acta Cryst. A60, s61).
;
_refine_ls_abs_structure_Flack 0.03(7)
_refine_ls_extinction_method none
_refine_ls_goodness_of_fit_ref 1.018
_refine_ls_hydrogen_treatment constr
_refine_ls_matrix_type full
_refine_ls_number_parameters 35
_refine_ls_number_reflns 448
_refine_ls_number_restraints 1
_refine_ls_restrained_S_all 1.017
_refine_ls_R_factor_all 0.0443
_refine_ls_R_factor_gt 0.0418
_refine_ls_shift/su_max 0.005
_refine_ls_shift/su_mean 0.000
_refine_ls_structure_factor_coef Fsqd
_refine_ls_weighting_details
;
 w=1/[\s^2^(Fo^2^)+(0.0461P)^2^]
 where P=(Fo^2^+2Fc^2^)/3
;
_refine_ls_weighting_scheme calc
_refine_ls_wR_factor_gt 0.0915
_refine_ls_wR_factor_ref 0.0934
_reflns_Friedel_coverage 0.173
_reflns_Friedel_fraction_full 0.211
_reflns_Friedel_fraction_max 0.149
_reflns_number_gt 428
_reflns_number_total 448
_reflns_threshold_expression 'I > 2\s(I)'
_cod_data_source_file c4qi00192c2.cif
_cod_data_source_block 14
_cod_original_cell_volume 252.652(8)
_cod_database_code 4348365
_shelxl_version_number 2013-2
_shelx_space_group_comment
;
The symmetry employed for this shelxl refinement is uniquely defined
by the following loop, which should always be used as a source of
symmetry information in preference to the above space-group names.
They are only intended as comments.
;
_olex2_refinement_description
;
1. Fixed Uiso
 At 1.2 times of:
  All O(H) groups
2. Uiso/Uaniso restraints and constraints
Uiso(O1) = Uiso(O2) = Uiso(O3) = Uiso(O4)
3. Others
 Fixed X: H(0.204519)
 Fixed Y: H(0.615221)
 Fixed Z: H(0.518291)
;
_olex2_submission_special_instructions 'No special instructions were received'

loop_
_space_group_symop_operation_xyz
'x, y, z'
'-y, x-y, z+1/3'
'-x+y, -x, z+2/3'

loop_
_atom_site_label
_atom_site_type_symbol
_atom_site_fract_x
_atom_site_fract_y
_atom_site_fract_z
_atom_site_U_iso_or_equiv
_atom_site_adp_type
_atom_site_occupancy
_atom_site_site_symmetry_order
_atom_site_calc_flag
_atom_site_refinement_flags_posn
Bi1 Bi 0.4654(2) 1.0395(2) -0.5020(8) 0.0018(3) Uani 1 1 d .
O1 O 0.652(4) 0.811(4) -0.472(4) 0.004(3) Uiso 1 1 d .
O2 O 0.342(4) 0.148(4) -0.895(3) 0.004(3) Uiso 1 1 d .
O3 O 0.589(4) 1.433(4) -0.529(3) 0.004(3) Uiso 1 1 d .
O4 O 1.076(4) 1.038(4) -0.389(3) 0.004(3) Uiso 1 1 d .
B2 B 0.609(7) 0.603(6) -0.363(5) 0.001(7) Uiso 1 1 d .
O5 O 0.384(4) 0.490(4) -0.260(3) 0.000(5) Uiso 1 1 d .
H H 0.2045 0.6152 0.5183 0.000 Uiso 1 1 d R
B1 B 0.882(9) 0.989(9) -0.531(7) 0.022(11) Uiso 1 1 d .

loop_
_atom_site_aniso_label
_atom_site_aniso_U_11
_atom_site_aniso_U_22
_atom_site_aniso_U_33
_atom_site_aniso_U_23
_atom_site_aniso_U_13
_atom_site_aniso_U_12
Bi1 0.0005(6) 0.0009(6) 0.0037(5) 0.0003(5) -0.0004(5) 0.0002(5)

loop_
_atom_type_symbol
_atom_type_description
_atom_type_scat_dispersion_real
_atom_type_scat_dispersion_imag
_atom_type_scat_source
B B 0.0013 0.0007 'International Tables Vol C Tables 4.2.6.8 and 6.1.1.4'
Bi Bi -4.1077 10.2566 'International Tables Vol C Tables 4.2.6.8 and 6.1.1.4'
O O 0.0106 0.0060 'International Tables Vol C Tables 4.2.6.8 and 6.1.1.4'
H H 0.0000 0.0000 'International Tables Vol C Tables 4.2.6.8 and 6.1.1.4'
C C 0.0033 0.0016 'International Tables Vol C Tables 4.2.6.8 and 6.1.1.4'

loop_
_geom_angle_atom_site_label_1
_geom_angle_atom_site_label_2
_geom_angle_atom_site_label_3
_geom_angle
_geom_angle_site_symmetry_1
_geom_angle_site_symmetry_3
O1 Bi1 O4 140.7(8) . 1_455
O1 Bi1 O5 80.1(7) . 3_564
O2 Bi1 O1 58.4(9) 2_665 .
O2 Bi1 O3 78.1(8) 2_665 .
O2 Bi1 O4 156.6(8) 2_665 1_455
O2 Bi1 O5 130.0(8) 2_665 3_564
O3 Bi1 O1 88.9(9) 2_775 .
O3 Bi1 O1 135.5(8) . .
O3 Bi1 O2 85.6(8) 2_775 2_665
O3 Bi1 O3 78.4(8) 2_775 .
O3 Bi1 O4 82.1(8) 2_775 1_455
O3 Bi1 O4 80.0(8) . 1_455
O3 Bi1 O5 142.0(7) . 3_564
O3 Bi1 O5 122.7(8) 2_775 3_564
O4 Bi1 O5 73.2(7) 1_455 3_564
B2 O1 Bi1 136(2) . .
B1 O1 Bi1 97(2) . .
B1 O1 B2 123(3) . .
B2 O2 Bi1 126(2) 2_654 3_564
B2 O2 B1 125(3) 2_654 3_564
B1 O2 Bi1 102(2) 3_564 3_564
Bi1 O3 Bi1 112.2(10) 3_574 .
B2 O3 Bi1 116.5(18) 1_565 3_574
B2 O3 Bi1 128.6(18) 1_565 .
B1 O4 Bi1 102(2) 2_765 1_655
B1 O4 Bi1 123(2) . 1_655
B1 O4 B1 116.8(18) . 2_765
O1 B2 O2 110(3) . 3_665
O1 B2 O3 104(2) . 1_545
O1 B2 O5 113(3) . .
O2 B2 O3 111(3) 3_665 1_545
O5 B2 O2 113(2) . 3_665
O5 B2 O3 106(3) . 1_545
B2 O5 Bi1 154.4(19) . 2_665
O1 B1 O2 103(3) . 2_665
O1 B1 O4 112(4) . 3_674
O1 B1 O4 117(4) . .
O2 B1 O4 113(3) 2_665 .
O2 B1 O4 112(3) 2_665 3_674
O4 B1 O4 102(3) . 3_674

loop_
_geom_bond_atom_site_label_1
_geom_bond_atom_site_label_2
_geom_bond_distance
_geom_bond_site_symmetry_2
Bi1 O1 2.39(2) .
Bi1 O2 2.27(2) 2_665
Bi1 O3 2.31(2) .
Bi1 O3 2.16(2) 2_775
Bi1 O4 2.68(2) 1_455
Bi1 O5 2.69(2) 3_564
O1 B2 1.45(4) .
O1 B1 1.44(6) .
O2 Bi1 2.27(2) 3_564
O2 B2 1.47(4) 2_654
O2 B1 1.48(6) 3_564
O3 Bi1 2.16(2) 3_574
O3 B2 1.54(4) 1_565
O4 Bi1 2.68(2) 1_655
O4 B1 1.52(5) 2_765
O4 B1 1.50(6) .
B2 O2 1.47(4) 3_665
B2 O3 1.54(4) 1_545
B2 O5 1.46(4) .
O5 Bi1 2.69(2) 2_665
B1 O2 1.48(6) 2_665
B1 O4 1.52(5) 3_674
